data_4086080
loop_
_publ_author_name
'Zhai, Junjie'
'Hopkins, Michael D.'
'Hillhouse, Gregory L.'

_publ_section_title
;
 Synthesis and Structure of a CuI3S Cluster Unsupported by Other Bridging
 Ligands
;
_journal_issue 19
_journal_name_full Organometallics
_journal_page_first 4637
_journal_paper_doi 10.1021/acs.organomet.5b00421
_journal_volume 34
_journal_year 2015
_chemical_formula_moiety 'C57 H81 Cu2 N4 S Si, B F4, 2(C4 H8 O)'
_chemical_formula_sum 'C65 H97 B Cu2 F4 N4 O2 S Si'
_chemical_formula_weight 1240.50
_chemical_name_systematic
;
 ?
;
_space_group_crystal_system triclinic
_space_group_IT_number 2
_space_group_name_Hall '-P 1'
_space_group_name_H-M_alt 'P -1'
_symmetry_space_group_name_Hall '-P 1'
_symmetry_space_group_name_H-M 'P -1'
_atom_sites_solution_hydrogens geom
_atom_sites_solution_primary patterson
_atom_sites_solution_secondary difmap
_audit_creation_method SHELXL-2014/7
_cell_angle_alpha 75.97(3)
_cell_angle_beta 72.58(3)
_cell_angle_gamma 74.18(3)
_cell_formula_units_Z 2
_cell_length_a 12.177(2)
_cell_length_b 17.032(3)
_cell_length_c 17.120(3)
_cell_measurement_reflns_used 1316
_cell_measurement_temperature 100(2)
_cell_measurement_theta_max 16.97
_cell_measurement_theta_min 2.41
_cell_volume 3209.1(12)
_computing_cell_refinement 'SAINT V.8.27 (Bruker AXS Inc., 2012)'
_computing_data_collection 'APEX2 v.2014.7-1 (Bruker AXS Inc., 2014)'
_computing_data_reduction 'SAINT V.8.27 (Bruker AXS Inc., 2012)'
_computing_molecular_graphics
;
Ortep-3 for Windows: L. J. Farrugia, J. Appl. Cryst (1997), 30, 565


Mercury: visualization and analysis of crystal structures
C. F. Macrae, P. R. Edgington, P. McCabe, E. Pidcock, G. P. Shields, 
R. Taylor, M. Towler and J. van de Streek, J. Appl. Cryst., 39, 453-457, 2006 
;
_computing_publication_material 'APEX2 v.2014.7-1 (Bruker AXS Inc., 2014)'
_computing_structure_refinement 'SHELXL-2014/7 (Sheldrick, 2014)'
_computing_structure_solution 'SHELXS-2014/7 (Sheldrick, 2014)'
_diffrn_ambient_temperature 100(2)
_diffrn_measured_fraction_theta_full 0.994
_diffrn_measured_fraction_theta_max 0.984
_diffrn_measurement_device_type 'Bruker SMART APEX CCD area-detector'
_diffrn_measurement_method '0.30\% \w scans'
_diffrn_radiation_monochromator graphite
_diffrn_radiation_source 'fine-focus sealed tube'
_diffrn_radiation_type MoK\a
_diffrn_radiation_wavelength 0.71073
_diffrn_reflns_av_R_equivalents 0.1288
_diffrn_reflns_av_unetI/netI 0.1679
_diffrn_reflns_Laue_measured_fraction_full 0.994
_diffrn_reflns_Laue_measured_fraction_max 0.984
_diffrn_reflns_limit_h_max 14
_diffrn_reflns_limit_h_min -14
_diffrn_reflns_limit_k_max 20
_diffrn_reflns_limit_k_min -20
_diffrn_reflns_limit_l_max 20
_diffrn_reflns_limit_l_min -20
_diffrn_reflns_number 30328
_diffrn_reflns_point_group_measured_fraction_full 0.994
_diffrn_reflns_point_group_measured_fraction_max 0.984
_diffrn_reflns_theta_full 25.242
_diffrn_reflns_theta_max 25.339
_diffrn_reflns_theta_min 1.262
_exptl_absorpt_coefficient_mu 0.771
_exptl_absorpt_correction_T_max 0.7452
_exptl_absorpt_correction_T_min 0.5585
_exptl_absorpt_correction_type multi-scan
_exptl_absorpt_process_details 'SADABS V2013/10 (Bruker AXS Inc.)'
_exptl_crystal_colour colorless
_exptl_crystal_density_diffrn 1.284
_exptl_crystal_description block
_exptl_crystal_F_000 1320
_exptl_crystal_size_max 0.340
_exptl_crystal_size_mid 0.300
_exptl_crystal_size_min 0.200
_refine_diff_density_max 0.744
_refine_diff_density_min -0.536
_refine_diff_density_rms 0.091
_refine_ls_extinction_coef noref
_refine_ls_extinction_method none
_refine_ls_goodness_of_fit_ref 1.010
_refine_ls_hydrogen_treatment constr
_refine_ls_matrix_type full
_refine_ls_number_parameters 740
_refine_ls_number_reflns 11571
_refine_ls_number_restraints 0
_refine_ls_restrained_S_all 1.010
_refine_ls_R_factor_all 0.1536
_refine_ls_R_factor_gt 0.0723
_refine_ls_shift/su_max 0.000
_refine_ls_shift/su_mean 0.000
_refine_ls_structure_factor_coef Fsqd
_refine_ls_weighting_details 'w=1/[\s^2^(Fo^2^)+(0.0534P)^2^+0.4050P] where P=(Fo^2^+2Fc^2^)/3'
_refine_ls_weighting_scheme calc
_refine_ls_wR_factor_gt 0.1388
_refine_ls_wR_factor_ref 0.1692
_reflns_Friedel_coverage 0.000
_reflns_number_gt 6079
_reflns_number_total 11571
_reflns_threshold_expression 'I > 2\s(I)'
_cod_data_source_file om5b00421_si_002.cif
_cod_data_source_block 3[BF4]
_cod_depositor_comments
;
The following automatic conversions were performed:

'_exptl_absorpt_correction_type' value 'Multi-Scan' changed to
'multi-scan' according to
/usr/data/users/saulius/crontab/automatic-downloads/rss-feeds/ACS/lib/dictionaries/cif_core.dic
dictionary named 'cif_core.dic' version 2.4.2 from 2011-04-26.

Automatic conversion script
Id: cif_fix_values 3271 2015-04-21 07:52:19Z andrius 

 Adding full bibliography for 4086078--4086080.cif.
;
_cod_original_cell_volume 3209.1(14)
_cod_database_code 4086080
_shelx_shelxl_version_number 2014/7
_shelx_space_group_comment
;
The symmetry employed for this shelxl refinement is uniquely defined
by the following loop, which should always be used as a source of
symmetry information in preference to the above space-group names.
They are only intended as comments.
;
_shelx_estimated_absorpt_t_min 0.780
_shelx_estimated_absorpt_t_max 0.861
_shelxl_version_number 2013-4

loop_
_space_group_symop_operation_xyz
'x, y, z'
'-x, -y, -z'

loop_
_atom_site_label
_atom_site_type_symbol
_atom_site_fract_x
_atom_site_fract_y
_atom_site_fract_z
_atom_site_U_iso_or_equiv
_atom_site_adp_type
_atom_site_occupancy
_atom_site_site_symmetry_order
_atom_site_calc_flag
_atom_site_refinement_flags_posn
_atom_site_refinement_flags_adp
Cu1 Cu 0.80654(7) 0.21799(5) 0.24932(4) 0.0259(2) Uani 1 1 d . .
Cu2 Cu 0.75095(6) 0.21308(5) 0.47823(4) 0.0254(2) Uani 1 1 d . .
S1 S 0.72548(15) 0.17403(11) 0.37629(10) 0.0322(4) Uani 1 1 d . .
Si1 Si 0.54508(18) 0.23330(16) 0.37983(12) 0.0494(6) Uani 1 1 d . .
N3 N 0.6953(4) 0.2231(3) 0.6534(3) 0.0232(12) Uani 1 1 d . .
N2 N 0.8879(4) 0.1985(3) 0.0776(3) 0.0201(11) Uani 1 1 d . .
N4 N 0.8596(4) 0.2547(3) 0.5888(3) 0.0224(12) Uani 1 1 d . .
N1 N 0.9399(4) 0.3013(3) 0.0934(3) 0.0210(12) Uani 1 1 d . .
C3 C 0.9868(5) 0.2920(4) 0.0117(3) 0.0212(14) Uani 1 1 d . .
H3 H 1.0340 0.3256 -0.0300 0.025 Uiso 1 1 calc R U
C1 C 0.8791(5) 0.2427(3) 0.1352(3) 0.0182(13) Uani 1 1 d . .
C2 C 0.9542(5) 0.2279(4) 0.0020(4) 0.0248(15) Uani 1 1 d . .
H2 H 0.9732 0.2064 -0.0479 0.030 Uiso 1 1 calc R U
C4 C 0.9555(5) 0.3640(4) 0.1292(3) 0.0200(14) Uani 1 1 d . .
C5 C 1.0374(5) 0.3430(4) 0.1750(4) 0.0237(14) Uani 1 1 d . .
C6 C 1.0531(5) 0.4053(4) 0.2061(4) 0.0308(16) Uani 1 1 d . .
H6 H 1.1079 0.3925 0.2393 0.037 Uiso 1 1 calc R U
C7 C 0.9923(5) 0.4845(4) 0.1907(4) 0.0290(16) Uani 1 1 d . .
H7 H 1.0056 0.5267 0.2120 0.035 Uiso 1 1 calc R U
C8 C 0.9114(5) 0.5034(4) 0.1442(3) 0.0255(15) Uani 1 1 d . .
H8 H 0.8681 0.5589 0.1343 0.031 Uiso 1 1 calc R U
C9 C 0.8917(5) 0.4432(4) 0.1114(3) 0.0214(14) Uani 1 1 d . .
C13 C 1.1061(5) 0.2557(4) 0.1939(4) 0.0292(16) Uani 1 1 d . .
H13 H 1.0944 0.2224 0.1575 0.035 Uiso 1 1 calc R U
C12 C 0.7757(5) 0.5532(4) 0.0216(4) 0.0338(17) Uani 1 1 d . .
H12A H 0.7384 0.5871 0.0652 0.051 Uiso 1 1 calc R U
H12B H 0.7220 0.5612 -0.0138 0.051 Uiso 1 1 calc R U
H12C H 0.8489 0.5699 -0.0123 0.051 Uiso 1 1 calc R U
C14 C 1.0614(5) 0.2169(4) 0.2833(4) 0.0320(16) Uani 1 1 d . .
H14A H 1.0743 0.2474 0.3202 0.048 Uiso 1 1 calc R U
H14B H 1.1039 0.1590 0.2929 0.048 Uiso 1 1 calc R U
H14C H 0.9769 0.2190 0.2947 0.048 Uiso 1 1 calc R U
C10 C 0.8029(5) 0.4637(4) 0.0606(4) 0.0256(15) Uani 1 1 d . .
H10 H 0.8362 0.4305 0.0147 0.031 Uiso 1 1 calc R U
C15 C 1.2380(5) 0.2527(4) 0.1744(4) 0.0383(18) Uani 1 1 d . .
H15A H 1.2652 0.2795 0.1167 0.057 Uiso 1 1 calc R U
H15B H 1.2811 0.1949 0.1821 0.057 Uiso 1 1 calc R U
H15C H 1.2523 0.2819 0.2120 0.057 Uiso 1 1 calc R U
C11 C 0.6897(5) 0.4383(4) 0.1126(4) 0.0347(17) Uani 1 1 d . .
H11A H 0.6542 0.4706 0.1577 0.052 Uiso 1 1 calc R U
H11B H 0.7068 0.3791 0.1363 0.052 Uiso 1 1 calc R U
H11C H 0.6349 0.4486 0.0777 0.052 Uiso 1 1 calc R U
C17 C 0.7238(5) 0.1470(4) 0.0760(3) 0.0270(15) Uani 1 1 d . .
C18 C 0.6693(6) 0.0811(4) 0.0957(4) 0.0315(16) Uani 1 1 d . .
H18 H 0.5953 0.0890 0.0837 0.038 Uiso 1 1 calc R U
C16 C 0.8323(5) 0.1297(4) 0.0951(3) 0.0222(14) Uani 1 1 d . .
C20 C 0.8273(6) -0.0098(4) 0.1490(4) 0.0321(16) Uani 1 1 d . .
H20 H 0.8608 -0.0636 0.1742 0.038 Uiso 1 1 calc R U
C27 C 0.6927(6) 0.2273(4) -0.0588(4) 0.0362(17) Uani 1 1 d . .
H27A H 0.7773 0.2210 -0.0850 0.054 Uiso 1 1 calc R U
H27B H 0.6497 0.2793 -0.0855 0.054 Uiso 1 1 calc R U
H27C H 0.6656 0.1806 -0.0651 0.054 Uiso 1 1 calc R U
C22 C 1.0085(5) 0.0375(4) 0.1433(4) 0.0283(15) Uani 1 1 d . .
H22 H 1.0370 0.0904 0.1235 0.034 Uiso 1 1 calc R U
C19 C 0.7198(6) 0.0048(4) 0.1321(4) 0.0368(18) Uani 1 1 d . .
H19 H 0.6796 -0.0393 0.1459 0.044 Uiso 1 1 calc R U
C21 C 0.8873(5) 0.0532(4) 0.1297(3) 0.0238(14) Uani 1 1 d . .
C25 C 0.6706(5) 0.2289(4) 0.0322(4) 0.0303(16) Uani 1 1 d . .
H25 H 0.7105 0.2709 0.0370 0.036 Uiso 1 1 calc R U
C23 C 1.0051(6) 0.0099(5) 0.2344(4) 0.051(2) Uani 1 1 d . .
H23A H 0.9476 0.0510 0.2659 0.077 Uiso 1 1 calc R U
H23B H 1.0833 0.0045 0.2426 0.077 Uiso 1 1 calc R U
H23C H 0.9821 -0.0437 0.2541 0.077 Uiso 1 1 calc R U
C26 C 0.5400(6) 0.2574(5) 0.0675(4) 0.054(2) Uani 1 1 d . .
H26A H 0.4979 0.2196 0.0595 0.081 Uiso 1 1 calc R U
H26B H 0.5128 0.3135 0.0389 0.081 Uiso 1 1 calc R U
H26C H 0.5245 0.2576 0.1271 0.081 Uiso 1 1 calc R U
C24 C 1.0939(6) -0.0269(4) 0.0947(4) 0.0447(19) Uani 1 1 d . .
H24A H 1.0675 -0.0793 0.1137 0.067 Uiso 1 1 calc R U
H24B H 1.1725 -0.0350 0.1035 0.067 Uiso 1 1 calc R U
H24C H 1.0972 -0.0081 0.0354 0.067 Uiso 1 1 calc R U
C30 C 0.7417(5) 0.2362(4) 0.7120(4) 0.0277(16) Uani 1 1 d . .
H30 H 0.7073 0.2314 0.7701 0.033 Uiso 1 1 calc R U
C31 C 0.5803(5) 0.2067(4) 0.6707(3) 0.0243(15) Uani 1 1 d . .
C32 C 0.5701(5) 0.1262(4) 0.6829(3) 0.0253(15) Uani 1 1 d . .
C33 C 0.4574(6) 0.1137(4) 0.6986(3) 0.0322(17) Uani 1 1 d . .
H33 H 0.4466 0.0590 0.7058 0.039 Uiso 1 1 calc R U
C34 C 0.3610(6) 0.1780(4) 0.7042(4) 0.0357(17) Uani 1 1 d . .
H34 H 0.2843 0.1678 0.7158 0.043 Uiso 1 1 calc R U
C35 C 0.3757(5) 0.2559(4) 0.6932(3) 0.0283(15) Uani 1 1 d . .
H35 H 0.3084 0.3004 0.6964 0.034 Uiso 1 1 calc R U
C36 C 0.4840(5) 0.2730(4) 0.6776(3) 0.0228(14) Uani 1 1 d . .
C37 C 0.4985(5) 0.3595(4) 0.6642(4) 0.0299(16) Uani 1 1 d . .
H37 H 0.5760 0.3568 0.6748 0.036 Uiso 1 1 calc R U
C38 C 0.5030(6) 0.4013(4) 0.5750(4) 0.0408(18) Uani 1 1 d . .
H38A H 0.5693 0.3702 0.5378 0.061 Uiso 1 1 calc R U
H38B H 0.5133 0.4580 0.5674 0.061 Uiso 1 1 calc R U
H38C H 0.4292 0.4029 0.5620 0.061 Uiso 1 1 calc R U
C29 C 0.8441(5) 0.2568(4) 0.6713(4) 0.0290(16) Uani 1 1 d . .
H29 H 0.8966 0.2705 0.6946 0.035 Uiso 1 1 calc R U
C28 C 0.7683(5) 0.2336(3) 0.5763(4) 0.0210(14) Uani 1 1 d . .
B1 B 0.0406(7) 0.2901(5) 0.7814(5) 0.0305(19) Uani 1 1 d . .
F3 F 0.1093(3) 0.3106(2) 0.8193(2) 0.0469(11) Uani 1 1 d . .
F2 F -0.0742(4) 0.3273(3) 0.8095(3) 0.0729(14) Uani 1 1 d . .
F4 F 0.0737(5) 0.3117(4) 0.7002(3) 0.102(2) Uani 1 1 d . .
F1 F 0.0459(5) 0.2088(3) 0.8019(3) 0.0911(17) Uani 1 1 d . .
O1 O 0.4731(4) 0.1219(3) 0.9554(3) 0.0705(18) Uani 1 1 d . .
C49 C 1.0748(5) 0.1333(4) 0.5724(4) 0.0311(16) Uani 1 1 d . .
H49 H 1.0220 0.1407 0.6286 0.037 Uiso 1 1 calc R U
C43 C 0.9599(5) 0.2743(4) 0.5246(4) 0.0246(15) Uani 1 1 d . .
C44 C 0.9472(5) 0.3527(4) 0.4768(4) 0.0265(15) Uani 1 1 d . .
C45 C 1.0479(5) 0.3725(4) 0.4192(4) 0.0293(16) Uani 1 1 d . .
H45 H 1.0432 0.4254 0.3844 0.035 Uiso 1 1 calc R U
C46 C 1.1529(6) 0.3170(4) 0.4118(4) 0.0312(16) Uani 1 1 d . .
H46 H 1.2211 0.3318 0.3726 0.037 Uiso 1 1 calc R U
C47 C 1.1614(5) 0.2409(4) 0.4600(4) 0.0326(17) Uani 1 1 d . .
H47 H 1.2354 0.2027 0.4533 0.039 Uiso 1 1 calc R U
C48 C 1.0646(6) 0.2175(4) 0.5185(4) 0.0264(15) Uani 1 1 d . .
C39 C 0.4040(6) 0.4106(4) 0.7231(4) 0.0400(18) Uani 1 1 d . .
H39A H 0.3268 0.4151 0.7137 0.060 Uiso 1 1 calc R U
H39B H 0.4196 0.4661 0.7133 0.060 Uiso 1 1 calc R U
H39C H 0.4041 0.3838 0.7806 0.060 Uiso 1 1 calc R U
C50 C 1.0287(5) 0.0760(4) 0.5399(4) 0.0376(17) Uani 1 1 d . .
H50A H 0.9457 0.0995 0.5400 0.056 Uiso 1 1 calc R U
H50B H 1.0358 0.0215 0.5758 0.056 Uiso 1 1 calc R U
H50C H 1.0749 0.0703 0.4831 0.056 Uiso 1 1 calc R U
C41 C 0.6593(6) 0.0024(4) 0.7717(4) 0.049(2) Uani 1 1 d . .
H41A H 0.6552 0.0366 0.8114 0.073 Uiso 1 1 calc R U
H41B H 0.7274 -0.0443 0.7720 0.073 Uiso 1 1 calc R U
H41C H 0.5870 -0.0188 0.7877 0.073 Uiso 1 1 calc R U
C40 C 0.6719(6) 0.0539(4) 0.6858(4) 0.0372(17) Uani 1 1 d . .
H40 H 0.7447 0.0761 0.6719 0.045 Uiso 1 1 calc R U
C42 C 0.6870(7) 0.0017(4) 0.6209(4) 0.054(2) Uani 1 1 d . .
H42A H 0.6161 -0.0203 0.6326 0.081 Uiso 1 1 calc R U
H42B H 0.7555 -0.0444 0.6230 0.081 Uiso 1 1 calc R U
H42C H 0.6989 0.0361 0.5655 0.081 Uiso 1 1 calc R U
C52 C 0.8319(5) 0.4144(4) 0.4817(4) 0.0280(15) Uani 1 1 d . .
H52 H 0.7738 0.3948 0.5331 0.034 Uiso 1 1 calc R U
C51 C 1.1969(5) 0.0927(4) 0.5843(4) 0.0376(17) Uani 1 1 d . .
H51A H 1.2513 0.0835 0.5305 0.056 Uiso 1 1 calc R U
H51B H 1.1949 0.0394 0.6221 0.056 Uiso 1 1 calc R U
H51C H 1.2237 0.1288 0.6082 0.056 Uiso 1 1 calc R U
C53 C 0.8415(6) 0.4990(4) 0.4859(4) 0.0397(18) Uani 1 1 d . .
H53A H 0.8760 0.4953 0.5319 0.060 Uiso 1 1 calc R U
H53B H 0.7629 0.5355 0.4951 0.060 Uiso 1 1 calc R U
H53C H 0.8919 0.5216 0.4335 0.060 Uiso 1 1 calc R U
C54 C 0.7860(5) 0.4188(4) 0.4070(4) 0.0353(17) Uani 1 1 d . .
H54A H 0.8404 0.4399 0.3561 0.053 Uiso 1 1 calc R U
H54B H 0.7080 0.4560 0.4125 0.053 Uiso 1 1 calc R U
H54C H 0.7801 0.3633 0.4044 0.053 Uiso 1 1 calc R U
C58 C 0.4290(6) 0.1896(5) 0.8993(4) 0.050(2) Uani 1 1 d . .
H58A H 0.4365 0.1721 0.8465 0.060 Uiso 1 1 calc R U
H58B H 0.4732 0.2339 0.8870 0.060 Uiso 1 1 calc R U
C60 C 0.2703(6) 0.1432(4) 0.9952(4) 0.0405(18) Uani 1 1 d . .
H60A H 0.2187 0.1558 1.0496 0.049 Uiso 1 1 calc R U
H60B H 0.2287 0.1179 0.9695 0.049 Uiso 1 1 calc R U
C59 C 0.3040(6) 0.2197(4) 0.9395(4) 0.050(2) Uani 1 1 d . .
H59A H 0.2563 0.2419 0.8981 0.060 Uiso 1 1 calc R U
H59B H 0.2945 0.2631 0.9718 0.060 Uiso 1 1 calc R U
C61 C 0.3838(7) 0.0875(5) 1.0052(5) 0.057(2) Uani 1 1 d . .
H61A H 0.3875 0.0781 1.0638 0.068 Uiso 1 1 calc R U
H61B H 0.3903 0.0333 0.9907 0.068 Uiso 1 1 calc R U
C63 C 0.6660(6) 0.4696(4) 0.8656(4) 0.0379(17) Uani 1 1 d . .
H63A H 0.5997 0.4574 0.9136 0.045 Uiso 1 1 calc R U
H63B H 0.7406 0.4501 0.8833 0.045 Uiso 1 1 calc R U
C64 C 0.6712(6) 0.4323(5) 0.7946(4) 0.049(2) Uani 1 1 d . .
H64A H 0.5911 0.4343 0.7904 0.059 Uiso 1 1 calc R U
H64B H 0.7158 0.3740 0.7998 0.059 Uiso 1 1 calc R U
C65 C 0.7335(7) 0.4852(5) 0.7217(4) 0.051(2) Uani 1 1 d . .
H65A H 0.8192 0.4610 0.7080 0.062 Uiso 1 1 calc R U
H65B H 0.7035 0.4902 0.6726 0.062 Uiso 1 1 calc R U
O2 O 0.7112(4) 0.5635(3) 0.7441(3) 0.0472(13) Uani 1 1 d . .
C62 C 0.6470(6) 0.5585(4) 0.8289(4) 0.046(2) Uani 1 1 d . .
H62A H 0.5621 0.5825 0.8332 0.055 Uiso 1 1 calc R U
H62B H 0.6762 0.5892 0.8580 0.055 Uiso 1 1 calc R U
C55 C 0.4593(6) 0.2143(5) 0.4868(4) 0.059(2) Uani 1 1 d . .
H55A H 0.4951 0.2304 0.5230 0.088 Uiso 1 1 calc R U
H55B H 0.4581 0.1552 0.5038 0.088 Uiso 1 1 calc R U
H55C H 0.3785 0.2469 0.4912 0.088 Uiso 1 1 calc R U
C56 C 0.5288(6) 0.3464(5) 0.3435(5) 0.068(3) Uani 1 1 d . .
H56A H 0.5807 0.3570 0.2878 0.102 Uiso 1 1 calc R U
H56B H 0.5502 0.3706 0.3818 0.102 Uiso 1 1 calc R U
H56C H 0.4468 0.3716 0.3417 0.102 Uiso 1 1 calc R U
C57 C 0.5008(7) 0.1903(6) 0.3090(5) 0.086(3) Uani 1 1 d . .
H57A H 0.4194 0.2176 0.3071 0.129 Uiso 1 1 calc R U
H57B H 0.5061 0.1307 0.3287 0.129 Uiso 1 1 calc R U
H57C H 0.5531 0.1995 0.2532 0.129 Uiso 1 1 calc R U

loop_
_atom_site_aniso_label
_atom_site_aniso_U_11
_atom_site_aniso_U_22
_atom_site_aniso_U_33
_atom_site_aniso_U_23
_atom_site_aniso_U_13
_atom_site_aniso_U_12
Cu1 0.0283(5) 0.0314(5) 0.0198(4) -0.0050(4) -0.0031(4) -0.0124(4)
Cu2 0.0243(5) 0.0351(5) 0.0184(4) -0.0036(4) -0.0044(3) -0.0112(4)
S1 0.0358(10) 0.0444(11) 0.0203(9) -0.0049(8) -0.0036(8) -0.0196(9)
Si1 0.0322(12) 0.0938(19) 0.0268(12) -0.0086(12) -0.0048(9) -0.0258(12)
N3 0.024(3) 0.028(3) 0.016(3) -0.002(2) -0.002(2) -0.007(2)
N2 0.018(3) 0.023(3) 0.019(3) -0.003(2) -0.004(2) -0.006(2)
N4 0.017(3) 0.030(3) 0.018(3) -0.004(2) -0.001(2) -0.006(2)
N1 0.017(3) 0.022(3) 0.026(3) -0.004(2) -0.009(2) -0.003(2)
C3 0.021(4) 0.023(4) 0.017(3) -0.002(3) -0.002(3) -0.005(3)
C1 0.015(3) 0.017(3) 0.022(3) -0.003(3) -0.006(3) -0.002(3)
C2 0.021(4) 0.032(4) 0.018(3) -0.003(3) -0.001(3) -0.006(3)
C4 0.018(3) 0.021(4) 0.022(3) -0.006(3) 0.003(3) -0.013(3)
C5 0.020(4) 0.026(4) 0.026(4) -0.006(3) -0.001(3) -0.010(3)
C6 0.032(4) 0.042(5) 0.024(4) -0.007(3) -0.003(3) -0.020(4)
C7 0.035(4) 0.019(4) 0.031(4) -0.007(3) -0.004(3) -0.008(3)
C8 0.028(4) 0.024(4) 0.022(4) -0.005(3) -0.002(3) -0.005(3)
C9 0.023(4) 0.026(4) 0.012(3) -0.002(3) 0.005(3) -0.013(3)
C13 0.031(4) 0.033(4) 0.029(4) -0.004(3) -0.011(3) -0.013(3)
C12 0.034(4) 0.032(4) 0.036(4) 0.004(3) -0.013(3) -0.012(3)
C14 0.030(4) 0.031(4) 0.037(4) -0.004(3) -0.011(3) -0.007(3)
C10 0.023(4) 0.034(4) 0.019(3) -0.006(3) -0.002(3) -0.007(3)
C15 0.037(4) 0.041(5) 0.039(4) -0.003(3) -0.017(4) -0.007(3)
C11 0.027(4) 0.035(4) 0.039(4) -0.002(3) -0.007(3) -0.006(3)
C17 0.025(4) 0.040(4) 0.018(3) -0.015(3) 0.003(3) -0.010(3)
C18 0.031(4) 0.039(5) 0.026(4) -0.010(3) 0.003(3) -0.017(3)
C16 0.027(4) 0.022(4) 0.017(3) -0.010(3) 0.005(3) -0.011(3)
C20 0.047(5) 0.026(4) 0.020(4) 0.000(3) -0.001(3) -0.015(3)
C27 0.036(4) 0.030(4) 0.038(4) -0.001(3) -0.013(3) 0.000(3)
C22 0.034(4) 0.024(4) 0.025(4) 0.001(3) -0.007(3) -0.009(3)
C19 0.050(5) 0.043(5) 0.024(4) -0.013(3) 0.002(3) -0.027(4)
C21 0.031(4) 0.020(4) 0.018(3) -0.001(3) -0.003(3) -0.007(3)
C25 0.028(4) 0.023(4) 0.038(4) -0.004(3) -0.008(3) -0.004(3)
C23 0.051(5) 0.068(6) 0.032(4) -0.007(4) -0.016(4) -0.003(4)
C26 0.039(5) 0.062(6) 0.054(5) -0.019(4) -0.005(4) -0.001(4)
C24 0.041(5) 0.046(5) 0.045(5) -0.016(4) -0.005(4) -0.006(4)
C30 0.036(4) 0.030(4) 0.022(4) -0.004(3) -0.011(3) -0.011(3)
C31 0.029(4) 0.034(4) 0.010(3) 0.001(3) -0.002(3) -0.014(3)
C32 0.028(4) 0.026(4) 0.016(3) 0.001(3) -0.001(3) -0.005(3)
C33 0.042(5) 0.037(4) 0.019(4) -0.010(3) 0.006(3) -0.022(4)
C34 0.028(4) 0.056(5) 0.025(4) -0.006(4) -0.005(3) -0.013(4)
C35 0.024(4) 0.036(4) 0.020(4) -0.001(3) -0.003(3) -0.005(3)
C36 0.022(4) 0.029(4) 0.015(3) -0.003(3) -0.001(3) -0.005(3)
C37 0.028(4) 0.028(4) 0.029(4) 0.003(3) -0.009(3) -0.003(3)
C38 0.046(5) 0.038(4) 0.030(4) -0.001(3) -0.002(3) -0.007(4)
C29 0.031(4) 0.038(4) 0.021(4) -0.002(3) -0.011(3) -0.012(3)
C28 0.016(3) 0.019(3) 0.030(4) -0.004(3) -0.012(3) 0.002(3)
B1 0.029(5) 0.034(5) 0.027(5) -0.002(4) -0.009(4) -0.006(4)
F3 0.035(2) 0.071(3) 0.043(2) -0.021(2) -0.014(2) -0.011(2)
F2 0.035(3) 0.091(4) 0.097(4) -0.034(3) -0.021(3) 0.001(2)
F4 0.096(4) 0.202(6) 0.028(3) 0.007(3) -0.018(3) -0.087(4)
F1 0.113(5) 0.042(3) 0.133(5) -0.023(3) -0.048(4) -0.014(3)
O1 0.032(3) 0.075(4) 0.071(4) 0.030(3) -0.006(3) -0.003(3)
C49 0.026(4) 0.040(4) 0.028(4) -0.007(3) -0.002(3) -0.011(3)
C43 0.021(4) 0.030(4) 0.027(4) -0.007(3) -0.004(3) -0.013(3)
C44 0.027(4) 0.036(4) 0.019(3) -0.004(3) -0.004(3) -0.015(3)
C45 0.026(4) 0.042(4) 0.021(4) -0.001(3) -0.006(3) -0.013(3)
C46 0.032(4) 0.044(5) 0.021(4) -0.002(3) -0.001(3) -0.023(4)
C47 0.016(4) 0.054(5) 0.033(4) -0.020(4) -0.005(3) -0.005(3)
C48 0.030(4) 0.035(4) 0.021(4) -0.005(3) -0.010(3) -0.013(3)
C39 0.044(5) 0.032(4) 0.039(4) -0.011(3) -0.003(4) -0.005(3)
C50 0.027(4) 0.041(4) 0.045(4) -0.009(4) -0.006(3) -0.009(3)
C41 0.046(5) 0.039(5) 0.048(5) 0.000(4) -0.003(4) -0.006(4)
C40 0.034(4) 0.039(5) 0.038(4) -0.004(4) -0.005(3) -0.015(4)
C42 0.055(5) 0.050(5) 0.053(5) -0.019(4) -0.004(4) -0.007(4)
C52 0.032(4) 0.024(4) 0.026(4) -0.001(3) -0.004(3) -0.009(3)
C51 0.031(4) 0.048(5) 0.034(4) -0.003(3) -0.011(3) -0.008(3)
C53 0.040(4) 0.031(4) 0.052(5) -0.008(4) -0.014(4) -0.011(3)
C54 0.030(4) 0.035(4) 0.039(4) -0.003(3) -0.011(3) -0.004(3)
C58 0.041(5) 0.056(5) 0.047(5) 0.014(4) -0.018(4) -0.016(4)
C60 0.032(4) 0.045(5) 0.045(5) -0.022(4) -0.001(4) -0.006(4)
C59 0.051(5) 0.046(5) 0.042(5) -0.003(4) -0.017(4) 0.012(4)
C61 0.053(6) 0.054(6) 0.063(6) 0.010(4) -0.019(5) -0.023(5)
C63 0.045(5) 0.037(5) 0.033(4) -0.004(3) -0.008(3) -0.012(4)
C64 0.047(5) 0.050(5) 0.052(5) -0.018(4) -0.001(4) -0.016(4)
C65 0.050(5) 0.058(6) 0.036(5) -0.007(4) 0.000(4) -0.008(4)
O2 0.046(3) 0.057(4) 0.042(3) -0.001(3) -0.010(3) -0.023(3)
C62 0.046(5) 0.053(5) 0.041(5) -0.018(4) -0.003(4) -0.014(4)
C55 0.042(5) 0.103(7) 0.039(5) -0.010(5) -0.005(4) -0.035(5)
C56 0.040(5) 0.082(7) 0.059(6) 0.013(5) -0.014(4) 0.003(4)
C57 0.052(6) 0.181(11) 0.046(5) -0.028(6) -0.013(5) -0.051(6)

loop_
_atom_type_symbol
_atom_type_description
_atom_type_scat_dispersion_real
_atom_type_scat_dispersion_imag
_atom_type_scat_source
C C 0.0033 0.0016 'International Tables Vol C Tables 4.2.6.8 and 6.1.1.4'
H H 0.0000 0.0000 'International Tables Vol C Tables 4.2.6.8 and 6.1.1.4'
B B 0.0013 0.0007 'International Tables Vol C Tables 4.2.6.8 and 6.1.1.4'
N N 0.0061 0.0033 'International Tables Vol C Tables 4.2.6.8 and 6.1.1.4'
O O 0.0106 0.0060 'International Tables Vol C Tables 4.2.6.8 and 6.1.1.4'
F F 0.0171 0.0103 'International Tables Vol C Tables 4.2.6.8 and 6.1.1.4'
S S 0.1246 0.1234 'International Tables Vol C Tables 4.2.6.8 and 6.1.1.4'
Cu Cu 0.3201 1.2651 'International Tables Vol C Tables 4.2.6.8 and 6.1.1.4'
Si Si 0.0817 0.0704 'International Tables Vol C Tables 4.2.6.8 and 6.1.1.4'

loop_
_geom_angle_atom_site_label_1
_geom_angle_atom_site_label_2
_geom_angle_atom_site_label_3
_geom_angle
C1 Cu1 S1 172.47(18)
C28 Cu2 S1 172.17(18)
Cu2 S1 Si1 101.60(10)
Cu2 S1 Cu1 122.54(8)
Si1 S1 Cu1 99.97(10)
C55 Si1 C57 113.3(3)
C55 Si1 C56 109.1(4)
C57 Si1 C56 108.6(4)
C55 Si1 S1 108.0(3)
C57 Si1 S1 107.0(3)
C56 Si1 S1 110.9(3)
C28 N3 C30 111.6(5)
C28 N3 C31 124.0(5)
C30 N3 C31 124.2(5)
C1 N2 C2 111.6(5)
C1 N2 C16 123.1(5)
C2 N2 C16 125.3(5)
C28 N4 C29 111.6(5)
C28 N4 C43 124.6(5)
C29 N4 C43 123.7(5)
C1 N1 C3 110.7(5)
C1 N1 C4 124.7(5)
C3 N1 C4 124.6(5)
C2 C3 N1 107.3(5)
C2 C3 H3 126.4
N1 C3 H3 126.4
N1 C1 N2 104.0(5)
N1 C1 Cu1 130.3(4)
N2 C1 Cu1 125.5(4)
C3 C2 N2 106.4(5)
C3 C2 H2 126.8
N2 C2 H2 126.8
C5 C4 C9 123.7(5)
C5 C4 N1 118.6(5)
C9 C4 N1 117.6(5)
C4 C5 C6 117.1(6)
C4 C5 C13 122.8(5)
C6 C5 C13 120.1(5)
C7 C6 C5 121.6(6)
C7 C6 H6 119.2
C5 C6 H6 119.2
C6 C7 C8 119.7(6)
C6 C7 H7 120.1
C8 C7 H7 120.1
C7 C8 C9 121.2(6)
C7 C8 H8 119.4
C9 C8 H8 119.4
C4 C9 C8 116.6(5)
C4 C9 C10 122.0(5)
C8 C9 C10 121.4(5)
C5 C13 C14 111.1(5)
C5 C13 C15 111.3(5)
C14 C13 C15 110.5(5)
C5 C13 H13 107.9
C14 C13 H13 107.9
C15 C13 H13 107.9
C10 C12 H12A 109.5
C10 C12 H12B 109.5
H12A C12 H12B 109.5
C10 C12 H12C 109.5
H12A C12 H12C 109.5
H12B C12 H12C 109.5
C13 C14 H14A 109.5
C13 C14 H14B 109.5
H14A C14 H14B 109.5
C13 C14 H14C 109.5
H14A C14 H14C 109.5
H14B C14 H14C 109.5
C12 C10 C9 113.9(5)
C12 C10 C11 109.3(5)
C9 C10 C11 110.6(5)
C12 C10 H10 107.6
C9 C10 H10 107.6
C11 C10 H10 107.6
C13 C15 H15A 109.5
C13 C15 H15B 109.5
H15A C15 H15B 109.5
C13 C15 H15C 109.5
H15A C15 H15C 109.5
H15B C15 H15C 109.5
C10 C11 H11A 109.5
C10 C11 H11B 109.5
H11A C11 H11B 109.5
C10 C11 H11C 109.5
H11A C11 H11C 109.5
H11B C11 H11C 109.5
C18 C17 C16 115.6(6)
C18 C17 C25 120.4(6)
C16 C17 C25 123.9(5)
C19 C18 C17 121.1(6)
C19 C18 H18 119.5
C17 C18 H18 119.5
C21 C16 C17 125.0(5)
C21 C16 N2 118.9(5)
C17 C16 N2 116.1(5)
C19 C20 C21 120.5(6)
C19 C20 H20 119.8
C21 C20 H20 119.8
C25 C27 H27A 109.5
C25 C27 H27B 109.5
H27A C27 H27B 109.5
C25 C27 H27C 109.5
H27A C27 H27C 109.5
H27B C27 H27C 109.5
C21 C22 C23 110.6(5)
C21 C22 C24 111.0(5)
C23 C22 C24 109.8(5)
C21 C22 H22 108.4
C23 C22 H22 108.4
C24 C22 H22 108.4
C18 C19 C20 121.4(6)
C18 C19 H19 119.3
C20 C19 H19 119.3
C16 C21 C20 116.5(6)
C16 C21 C22 122.2(5)
C20 C21 C22 121.3(6)
C17 C25 C27 110.5(5)
C17 C25 C26 114.2(5)
C27 C25 C26 108.8(5)
C17 C25 H25 107.7
C27 C25 H25 107.7
C26 C25 H25 107.7
C22 C23 H23A 109.5
C22 C23 H23B 109.5
H23A C23 H23B 109.5
C22 C23 H23C 109.5
H23A C23 H23C 109.5
H23B C23 H23C 109.5
C25 C26 H26A 109.5
C25 C26 H26B 109.5
H26A C26 H26B 109.5
C25 C26 H26C 109.5
H26A C26 H26C 109.5
H26B C26 H26C 109.5
C22 C24 H24A 109.5
C22 C24 H24B 109.5
H24A C24 H24B 109.5
C22 C24 H24C 109.5
H24A C24 H24C 109.5
H24B C24 H24C 109.5
C29 C30 N3 106.4(5)
C29 C30 H30 126.8
N3 C30 H30 126.8
C32 C31 C36 123.1(6)
C32 C31 N3 118.7(6)
C36 C31 N3 118.2(5)
C31 C32 C33 116.4(6)
C31 C32 C40 123.1(6)
C33 C32 C40 120.3(6)
C34 C33 C32 121.8(6)
C34 C33 H33 119.1
C32 C33 H33 119.1
C35 C34 C33 119.5(6)
C35 C34 H34 120.3
C33 C34 H34 120.3
C34 C35 C36 122.0(6)
C34 C35 H35 119.0
C36 C35 H35 119.0
C35 C36 C31 117.2(6)
C35 C36 C37 121.2(6)
C31 C36 C37 121.6(5)
C36 C37 C39 112.9(5)
C36 C37 C38 110.8(5)
C39 C37 C38 110.4(5)
C36 C37 H37 107.5
C39 C37 H37 107.5
C38 C37 H37 107.5
C37 C38 H38A 109.5
C37 C38 H38B 109.5
H38A C38 H38B 109.5
C37 C38 H38C 109.5
H38A C38 H38C 109.5
H38B C38 H38C 109.5
C30 C29 N4 106.9(5)
C30 C29 H29 126.5
N4 C29 H29 126.5
N4 C28 N3 103.3(5)
N4 C28 Cu2 128.9(4)
N3 C28 Cu2 127.5(4)
F4 B1 F1 110.1(7)
F4 B1 F3 111.2(6)
F1 B1 F3 109.4(6)
F4 B1 F2 109.6(6)
F1 B1 F2 106.2(6)
F3 B1 F2 110.2(6)
C61 O1 C58 109.0(6)
C48 C49 C51 114.9(5)
C48 C49 C50 110.5(5)
C51 C49 C50 110.3(5)
C48 C49 H49 106.9
C51 C49 H49 106.9
C50 C49 H49 106.9
C48 C43 C44 123.6(6)
C48 C43 N4 118.5(5)
C44 C43 N4 117.6(5)
C43 C44 C45 116.6(6)
C43 C44 C52 123.8(5)
C45 C44 C52 119.6(6)
C46 C45 C44 120.8(6)
C46 C45 H45 119.6
C44 C45 H45 119.6
C47 C46 C45 120.6(6)
C47 C46 H46 119.7
C45 C46 H46 119.7
C46 C47 C48 121.4(6)
C46 C47 H47 119.3
C48 C47 H47 119.3
C43 C48 C47 116.9(6)
C43 C48 C49 121.9(6)
C47 C48 C49 121.1(6)
C37 C39 H39A 109.5
C37 C39 H39B 109.5
H39A C39 H39B 109.5
C37 C39 H39C 109.5
H39A C39 H39C 109.5
H39B C39 H39C 109.5
C49 C50 H50A 109.5
C49 C50 H50B 109.5
H50A C50 H50B 109.5
C49 C50 H50C 109.5
H50A C50 H50C 109.5
H50B C50 H50C 109.5
C40 C41 H41A 109.5
C40 C41 H41B 109.5
H41A C41 H41B 109.5
C40 C41 H41C 109.5
H41A C41 H41C 109.5
H41B C41 H41C 109.5
C32 C40 C41 111.2(5)
C32 C40 C42 111.0(6)
C41 C40 C42 111.3(6)
C32 C40 H40 107.7
C41 C40 H40 107.7
C42 C40 H40 107.7
C40 C42 H42A 109.5
C40 C42 H42B 109.5
H42A C42 H42B 109.5
C40 C42 H42C 109.5
H42A C42 H42C 109.5
H42B C42 H42C 109.5
C53 C52 C44 112.4(5)
C53 C52 C54 109.8(5)
C44 C52 C54 109.7(5)
C53 C52 H52 108.3
C44 C52 H52 108.3
C54 C52 H52 108.3
C49 C51 H51A 109.5
C49 C51 H51B 109.5
H51A C51 H51B 109.5
C49 C51 H51C 109.5
H51A C51 H51C 109.5
H51B C51 H51C 109.5
C52 C53 H53A 109.5
C52 C53 H53B 109.5
H53A C53 H53B 109.5
C52 C53 H53C 109.5
H53A C53 H53C 109.5
H53B C53 H53C 109.5
C52 C54 H54A 109.5
C52 C54 H54B 109.5
H54A C54 H54B 109.5
C52 C54 H54C 109.5
H54A C54 H54C 109.5
H54B C54 H54C 109.5
O1 C58 C59 106.6(6)
O1 C58 H58A 110.4
C59 C58 H58A 110.4
O1 C58 H58B 110.4
C59 C58 H58B 110.4
H58A C58 H58B 108.6
C61 C60 C59 104.4(6)
C61 C60 H60A 110.9
C59 C60 H60A 110.9
C61 C60 H60B 110.9
C59 C60 H60B 110.9
H60A C60 H60B 108.9
C58 C59 C60 102.6(6)
C58 C59 H59A 111.2
C60 C59 H59A 111.2
C58 C59 H59B 111.2
C60 C59 H59B 111.2
H59A C59 H59B 109.2
O1 C61 C60 109.5(6)
O1 C61 H61A 109.8
C60 C61 H61A 109.8
O1 C61 H61B 109.8
C60 C61 H61B 109.8
H61A C61 H61B 108.2
C62 C63 C64 101.2(6)
C62 C63 H63A 111.5
C64 C63 H63A 111.5
C62 C63 H63B 111.5
C64 C63 H63B 111.5
H63A C63 H63B 109.3
C63 C64 C65 103.3(6)
C63 C64 H64A 111.1
C65 C64 H64A 111.1
C63 C64 H64B 111.1
C65 C64 H64B 111.1
H64A C64 H64B 109.1
O2 C65 C64 106.5(6)
O2 C65 H65A 110.4
C64 C65 H65A 110.4
O2 C65 H65B 110.4
C64 C65 H65B 110.4
H65A C65 H65B 108.6
C65 O2 C62 108.4(5)
O2 C62 C63 106.2(6)
O2 C62 H62A 110.5
C63 C62 H62A 110.5
O2 C62 H62B 110.5
C63 C62 H62B 110.5
H62A C62 H62B 108.7
Si1 C55 H55A 109.5
Si1 C55 H55B 109.5
H55A C55 H55B 109.5
Si1 C55 H55C 109.5
H55A C55 H55C 109.5
H55B C55 H55C 109.5
Si1 C56 H56A 109.5
Si1 C56 H56B 109.5
H56A C56 H56B 109.5
Si1 C56 H56C 109.5
H56A C56 H56C 109.5
H56B C56 H56C 109.5
Si1 C57 H57A 109.5
Si1 C57 H57B 109.5
H57A C57 H57B 109.5
Si1 C57 H57C 109.5
H57A C57 H57C 109.5
H57B C57 H57C 109.5

loop_
_geom_bond_atom_site_label_1
_geom_bond_atom_site_label_2
_geom_bond_distance
Cu1 C1 1.883(6)
Cu1 S1 2.1423(19)
Cu2 C28 1.876(6)
Cu2 S1 2.1410(17)
S1 Si1 2.142(3)
Si1 C55 1.817(7)
Si1 C57 1.827(7)
Si1 C56 1.850(8)
N3 C28 1.354(7)
N3 C30 1.375(7)
N3 C31 1.433(7)
N2 C1 1.343(7)
N2 C2 1.363(7)
N2 C16 1.437(7)
N4 C28 1.345(7)
N4 C29 1.375(7)
N4 C43 1.433(7)
N1 C1 1.340(7)
N1 C3 1.373(7)
N1 C4 1.433(7)
C3 C2 1.321(7)
C3 H3 0.9500
C2 H2 0.9500
C4 C5 1.369(8)
C4 C9 1.374(8)
C5 C6 1.375(8)
C5 C13 1.505(8)
C6 C7 1.356(8)
C6 H6 0.9500
C7 C8 1.371(8)
C7 H7 0.9500
C8 C9 1.385(7)
C8 H8 0.9500
C9 C10 1.503(8)
C13 C14 1.511(8)
C13 C15 1.529(8)
C13 H13 1.0000
C12 C10 1.499(8)
C12 H12A 0.9800
C12 H12B 0.9800
C12 H12C 0.9800
C14 H14A 0.9800
C14 H14B 0.9800
C14 H14C 0.9800
C10 C11 1.511(8)
C10 H10 1.0000
C15 H15A 0.9800
C15 H15B 0.9800
C15 H15C 0.9800
C11 H11A 0.9800
C11 H11B 0.9800
C11 H11C 0.9800
C17 C18 1.380(8)
C17 C16 1.392(8)
C17 C25 1.489(8)
C18 C19 1.362(9)
C18 H18 0.9500
C16 C21 1.372(8)
C20 C19 1.369(8)
C20 C21 1.380(8)
C20 H20 0.9500
C27 C25 1.506(8)
C27 H27A 0.9800
C27 H27B 0.9800
C27 H27C 0.9800
C22 C21 1.505(8)
C22 C23 1.507(8)
C22 C24 1.509(8)
C22 H22 1.0000
C19 H19 0.9500
C25 C26 1.508(8)
C25 H25 1.0000
C23 H23A 0.9800
C23 H23B 0.9800
C23 H23C 0.9800
C26 H26A 0.9800
C26 H26B 0.9800
C26 H26C 0.9800
C24 H24A 0.9800
C24 H24B 0.9800
C24 H24C 0.9800
C30 C29 1.328(8)
C30 H30 0.9500
C31 C32 1.371(8)
C31 C36 1.386(8)
C32 C33 1.382(8)
C32 C40 1.493(8)
C33 C34 1.366(9)
C33 H33 0.9500
C34 C35 1.348(8)
C34 H34 0.9500
C35 C36 1.363(8)
C35 H35 0.9500
C36 C37 1.486(8)
C37 C39 1.512(8)
C37 C38 1.512(8)
C37 H37 1.0000
C38 H38A 0.9800
C38 H38B 0.9800
C38 H38C 0.9800
C29 H29 0.9500
B1 F4 1.315(8)
B1 F1 1.332(8)
B1 F3 1.354(8)
B1 F2 1.360(8)
O1 C61 1.343(8)
O1 C58 1.406(8)
C49 C48 1.500(8)
C49 C51 1.511(8)
C49 C50 1.525(8)
C49 H49 1.0000
C43 C48 1.368(8)
C43 C44 1.382(8)
C44 C45 1.389(8)
C44 C52 1.501(8)
C45 C46 1.359(8)
C45 H45 0.9500
C46 C47 1.353(8)
C46 H46 0.9500
C47 C48 1.380(8)
C47 H47 0.9500
C39 H39A 0.9800
C39 H39B 0.9800
C39 H39C 0.9800
C50 H50A 0.9800
C50 H50B 0.9800
C50 H50C 0.9800
C41 C40 1.508(8)
C41 H41A 0.9800
C41 H41B 0.9800
C41 H41C 0.9800
C40 C42 1.525(9)
C40 H40 1.0000
C42 H42A 0.9800
C42 H42B 0.9800
C42 H42C 0.9800
C52 C53 1.498(8)
C52 C54 1.519(8)
C52 H52 1.0000
C51 H51A 0.9800
C51 H51B 0.9800
C51 H51C 0.9800
C53 H53A 0.9800
C53 H53B 0.9800
C53 H53C 0.9800
C54 H54A 0.9800
C54 H54B 0.9800
C54 H54C 0.9800
C58 C59 1.474(9)
C58 H58A 0.9900
C58 H58B 0.9900
C60 C61 1.479(9)
C60 C59 1.492(9)
C60 H60A 0.9900
C60 H60B 0.9900
C59 H59A 0.9900
C59 H59B 0.9900
C61 H61A 0.9900
C61 H61B 0.9900
C63 C62 1.476(9)
C63 C64 1.480(8)
C63 H63A 0.9900
C63 H63B 0.9900
C64 C65 1.485(9)
C64 H64A 0.9900
C64 H64B 0.9900
C65 O2 1.411(8)
C65 H65A 0.9900
C65 H65B 0.9900
O2 C62 1.422(7)
C62 H62A 0.9900
C62 H62B 0.9900
C55 H55A 0.9800
C55 H55B 0.9800
C55 H55C 0.9800
C56 H56A 0.9800
C56 H56B 0.9800
C56 H56C 0.9800
C57 H57A 0.9800
C57 H57B 0.9800
C57 H57C 0.9800
